data_2005814
loop_
_publ_author_name
'Lewinski, K.'
'Nitek, W.'
'Oleksyn, B. J.'
'Kostrzewa, A.'
'Lipinska, T.'
'Suszko-Purzycka, A.'

_publ_contact_author
;
                                  Dr. Krzysztof Lewinski
                                  Faculty of Chemistry
                                  Jagiellonian University
                                  ul. Ingardena 3
                                  30-060 Krakow, POLAND
;
_publ_section_title
;
 Quitenidinium Ethyl Ester Ethyl Sulfate
;
_journal_issue 12
_journal_name_full 'Acta Crystallographica Section C'
_journal_page_first 3121
_journal_page_last 3124
_journal_paper_doi 10.1107/S0108270196009572
_journal_volume 52
_journal_year 1996
_chemical_formula_iupac 'C21 N2 O4 H27 1+ , C2 H5 S O4 1-'
_chemical_formula_moiety '(C21 N2 O4 H27) 1+ , (C2 H5 S O4) 1-'
_chemical_formula_sum 'C23 H32 N2 O8 S'
_chemical_formula_weight 496.57
_chemical_melting_point 217.5(10)
_chemical_name_common 'quitenidinium ethyl ester ethyl sulfate'
_chemical_name_systematic
;
 ?
;
_space_group_IT_number 19
_symmetry_cell_setting orthorhombic
_symmetry_space_group_name_Hall 'P 2ac 2ab'
_symmetry_space_group_name_H-M 'P 21 21 21'
_audit_creation_method SHELXL
_cell_angle_alpha 90.00
_cell_angle_beta 90.00
_cell_angle_gamma 90.00
_cell_formula_units_Z 4
_cell_length_a 21.562(3)
_cell_length_b 14.055(2)
_cell_length_c 8.0720(10)
_cell_measurement_reflns_used 25
_cell_measurement_temperature 293(2)
_cell_measurement_theta_max 35
_cell_measurement_theta_min 30
_cell_volume 2446.3(6)
_computing_cell_refinement 'KM4 software'
_computing_data_collection 'KM4 software'
_computing_data_reduction 'KM4 software'
_computing_molecular_graphics 'ZORTEP (Zsolnai, 1995), ORTEPII (Johnson, 1976)'
_computing_publication_material 'SHELXL93, PARST (Nardelli, 1983)'
_computing_structure_refinement 'SHELXL93 (Sheldrick, 1993)'
_computing_structure_solution 'SHELXS86 (Sheldrick, 1990)'
_diffrn_ambient_temperature 293(2)
_diffrn_measurement_device 'automatic single crystal difractometer KM4'
_diffrn_measurement_method '\w/1.3\q scan'
_diffrn_radiation_monochromator graphite
_diffrn_radiation_source 'fine-focus sealed tube'
_diffrn_radiation_type CuK\a
_diffrn_radiation_wavelength 1.54178
_diffrn_reflns_av_R_equivalents 0.0451
_diffrn_reflns_av_sigmaI/netI 0.0263
_diffrn_reflns_limit_h_max 26
_diffrn_reflns_limit_h_min -26
_diffrn_reflns_limit_k_max 17
_diffrn_reflns_limit_k_min 0
_diffrn_reflns_limit_l_max 10
_diffrn_reflns_limit_l_min 0
_diffrn_reflns_number 4467
_diffrn_reflns_theta_max 75.16
_diffrn_reflns_theta_min 3.75
_diffrn_standards_decay_% 2.5
_diffrn_standards_interval_count 40
_diffrn_standards_number 3
_exptl_absorpt_coefficient_mu 1.608
_exptl_absorpt_correction_type none
_exptl_crystal_colour colorless
_exptl_crystal_density_diffrn 1.348
_exptl_crystal_density_meas ?
_exptl_crystal_description needles
_exptl_crystal_F_000 1056
_exptl_crystal_size_max 0.3
_exptl_crystal_size_mid 0.1
_exptl_crystal_size_min 0.1
_refine_diff_density_max 0.302
_refine_diff_density_min -0.212
_refine_ls_abs_structure_details 'Flack (1983)'
_refine_ls_abs_structure_Flack 0.00(2)
_refine_ls_extinction_coef 0.0029(3)
_refine_ls_extinction_method SHELXL
_refine_ls_goodness_of_fit_all 1.060
_refine_ls_goodness_of_fit_obs 1.060
_refine_ls_matrix_type full
_refine_ls_number_parameters 400
_refine_ls_number_reflns 3967
_refine_ls_number_restraints 0
_refine_ls_restrained_S_all 1.060
_refine_ls_restrained_S_obs 1.060
_refine_ls_R_factor_all 0.0356
_refine_ls_R_factor_obs 0.0356
_refine_ls_shift/esd_max 0.000
_refine_ls_shift/esd_mean 0.000
_refine_ls_structure_factor_coef Fsqd
_refine_ls_weighting_details 'w = 1/[\s^2^(Fo^2^)+(0.0646P)^2^+0.4119P] where P=(Fo^2^+2Fc^2^)/3'
_refine_ls_weighting_scheme calc
_refine_ls_wR_factor_all 0.0984
_refine_ls_wR_factor_obs 0.0984
_reflns_number_observed 3965
_reflns_number_total 3967
_reflns_observed_criterion >2sigma(I)
_cod_data_source_file sk1021.cif
_cod_data_source_block QtdEES
_cod_depositor_comments
;
The following automatic conversions were performed:

'_chemical_melting_point' value '217.5(1.0)' was changed to
'217.5(10)' - precision was estimated.

Automatic conversion script
Id: cif_fix_values 1715 2011-07-08 13:25:40Z adriana 

The following automatic conversions were performed:

'_exptl_crystal_density_meas' value 'not measured' was changed to '?'
- the value is perceived as not measured.

Automatic conversion script
Id: cif_fix_values 3008 2015-01-20 13:52:24Z robertas 

The following automatic conversions were performed:

'_refine_ls_weighting_scheme' value 'calc w =
1/[\s^2^(Fo^2^)+(0.0646P)^2^+0.4119P] where P=(Fo^2^+2Fc^2^)/3' was
changed to 'calc'. New tag '_refine_ls_weighting_details' was
created. The value of the new tag was set to 'w =
1/[\s^2^(Fo^2^)+(0.0646P)^2^+0.4119P] where P=(Fo^2^+2Fc^2^)/3'.

Automatic conversion script
Id: cif_fix_values 3143 2015-03-26 13:38:13Z robertas 
;
_cod_database_code 2005814

loop_
_symmetry_equiv_pos_as_xyz
'x, y, z'
'-x+1/2, -y, z+1/2'
'-x, y+1/2, -z+1/2'
'x+1/2, -y+1/2, -z'

loop_
_atom_site_aniso_label
_atom_site_aniso_U_11
_atom_site_aniso_U_22
_atom_site_aniso_U_33
_atom_site_aniso_U_12
_atom_site_aniso_U_13
_atom_site_aniso_U_23
N1 0.0414(9) 0.0327(8) 0.0354(9) -0.0069(8) 0.0008(8) 0.0028(7)
C2 0.0565(15) 0.0317(10) 0.0434(13) 0.0037(11) -0.0017(11) 0.0061(9)
C3 0.0531(14) 0.0417(12) 0.0362(11) 0.0044(10) -0.0044(10) 0.0056(9)
C4 0.0542(14) 0.0408(12) 0.0327(10) 0.0028(11) -0.0050(10) -0.0048(9)
C5 0.065(2) 0.056(2) 0.0361(12) 0.0091(13) 0.0074(11) -0.0008(10)
C6 0.0473(13) 0.0574(15) 0.0423(13) -0.0026(12) 0.0122(11) 0.0096(11)
C7 0.0505(14) 0.0282(10) 0.0369(10) -0.0003(9) -0.0022(10) -0.0040(8)
C8 0.0352(10) 0.0249(8) 0.0323(9) 0.0031(8) 0.0004(8) 0.0014(7)
C9 0.0336(10) 0.0252(8) 0.0320(9) 0.0011(8) 0.0007(8) -0.0013(7)
C10 0.0357(10) 0.0294(8) 0.0294(9) -0.0016(8) 0.0029(9) -0.0010(8)
C11 0.0358(11) 0.0396(11) 0.0519(12) -0.0035(9) -0.0006(11) 0.0081(11)
C12 0.0386(13) 0.0493(13) 0.065(2) -0.0134(11) 0.0004(12) 0.0137(12)
N13 0.0432(11) 0.0407(10) 0.0599(12) -0.0118(9) -0.0012(10) 0.0153(9)
C14 0.0514(14) 0.0325(11) 0.0661(15) -0.0049(10) -0.0036(13) 0.0139(11)
C15 0.0487(13) 0.0372(11) 0.0637(15) 0.0065(10) -0.0047(13) 0.0090(12)
C16 0.0372(11) 0.0342(10) 0.0468(11) -0.0002(9) -0.0005(10) 0.0006(8)
C17 0.0373(11) 0.0286(9) 0.0355(10) 0.0000(8) 0.0026(9) -0.0005(8)
C18 0.0369(10) 0.0272(8) 0.0292(9) -0.0044(8) 0.0014(8) -0.0003(7)
C19 0.0424(12) 0.0307(9) 0.0427(11) -0.0050(9) 0.0017(9) 0.0064(8)
O20 0.0369(8) 0.0438(9) 0.091(2) 0.0025(7) -0.0079(10) 0.0094(9)
C21 0.0389(13) 0.0525(15) 0.101(3) -0.0088(12) -0.006(2) 0.008(2)
O22 0.0398(8) 0.0298(7) 0.0563(10) 0.0069(7) 0.0042(7) -0.0064(7)
C26 0.060(2) 0.0525(14) 0.0524(14) 0.0109(13) -0.0114(12) 0.0008(11)
O27 0.0705(15) 0.088(2) 0.131(2) 0.0324(13) -0.024(2) -0.042(2)
O28 0.0537(11) 0.0635(12) 0.0714(13) 0.0014(10) -0.0063(10) -0.0018(10)
C29 0.050(2) 0.093(2) 0.081(2) 0.007(2) -0.005(2) 0.010(2)
C30 0.067(2) 0.099(3) 0.133(4) -0.017(2) -0.022(3) 0.006(3)
S 0.0422(3) 0.0375(3) 0.0475(3) -0.0048(2) 0.0037(2) -0.0002(2)
O61 0.0580(11) 0.0774(13) 0.0557(11) -0.0285(10) -0.0009(9) 0.0012(10)
O62 0.0568(11) 0.0535(10) 0.0702(13) 0.0013(9) -0.0133(10) -0.0002(9)
O63 0.0799(15) 0.0427(10) 0.119(2) 0.0105(10) 0.0132(14) -0.0104(12)
O64 0.086(2) 0.110(2) 0.0542(12) -0.0300(15) 0.0160(11) 0.0101(13)
C65 0.069(2) 0.093(3) 0.075(2) -0.029(2) 0.022(2) 0.008(2)
C66 0.078(3) 0.115(4) 0.125(4) -0.048(3) 0.019(3) 0.011(3)

loop_
_atom_site_label
_atom_site_occupancy
_atom_site_fract_x
_atom_site_fract_y
_atom_site_fract_z
_atom_site_U_iso_or_equiv
_atom_site_thermal_displace_type
_atom_site_calc_flag
_atom_site_refinement_flags
_atom_site_type_symbol
N1 1 0.60862(9) 0.23825(13) -0.1777(2) 0.0365(4) Uani d . N
H11 1 0.6301(13) 0.2660(21) -0.1077(37) 0.047(8) Uiso d . H
C2 1 0.55870(13) 0.3009(2) -0.2459(3) 0.0438(5) Uani d . C
H21 1 0.5789(16) 0.3608(25) -0.2657(43) 0.069(10) Uiso d . H
H22 1 0.5313(14) 0.3112(20) -0.1677(41) 0.052(8) Uiso d . H
C3 1 0.52773(12) 0.2506(2) -0.3928(3) 0.0437(5) Uani d . C
H31 1 0.5437(15) 0.2818(20) -0.4986(40) 0.057(8) Uiso d . H
C4 1 0.54890(13) 0.1462(2) -0.3946(3) 0.0426(5) Uani d . C
H41 1 0.5213(13) 0.1097(20) -0.4731(38) 0.050(8) Uiso d . H
C5 1 0.61817(14) 0.1443(2) -0.4326(3) 0.0523(7) Uani d . C
H51 1 0.6222(16) 0.1639(26) -0.5433(44) 0.070(9) Uiso d . H
H52 1 0.6396(17) 0.0746(26) -0.4082(47) 0.074(10) Uiso d . H
C6 1 0.65224(13) 0.2125(2) -0.3154(3) 0.0490(6) Uani d . C
H61 1 0.6895(14) 0.1870(20) -0.2671(36) 0.051(8) Uiso d . H
H62 1 0.6628(14) 0.2689(23) -0.3601(39) 0.052(8) Uiso d . H
C7 1 0.53828(12) 0.10316(15) -0.2233(3) 0.0385(5) Uani d . C
H71 1 0.5476(12) 0.0382(18) -0.2258(31) 0.034(6) Uiso d . H
H72 1 0.4949(13) 0.1141(17) -0.1818(32) 0.038(6) Uiso d . H
C8 1 0.58505(10) 0.14624(13) -0.1015(2) 0.0308(4) Uani d . C
H81 1 0.6210(12) 0.1110(17) -0.0946(30) 0.029(6) Uiso d . H
C9 1 0.55972(9) 0.16147(14) 0.0748(2) 0.0303(4) Uani d . C
H91 1 0.5913(10) 0.1947(15) 0.1470(30) 0.028(5) Uiso d . H
C10 1 0.54509(10) 0.06459(13) 0.1500(3) 0.0315(4) Uani d . C
C11 1 0.48438(11) 0.0368(2) 0.1606(3) 0.0425(5) Uani d . C
H111 1 0.4539(13) 0.0780(18) 0.1319(33) 0.039(6) Uiso d . H
C12 1 0.46877(13) -0.0519(2) 0.2264(4) 0.0510(6) Uani d . C
H121 1 0.4268(14) -0.0672(19) 0.2341(37) 0.045(7) Uiso d . H
N13 1 0.51007(10) -0.11289(14) 0.2818(3) 0.0480(5) Uani d . N
C14 1 0.61467(12) -0.1505(2) 0.3451(4) 0.0500(6) Uani d . C
H141 1 0.5978(14) -0.2099(22) 0.3907(40) 0.061(9) Uiso d . H
C15 1 0.67575(12) -0.1282(2) 0.3505(4) 0.0499(6) Uani d . C
H151 1 0.7101(18) -0.1653(27) 0.4155(48) 0.081(11) Uiso d . H
C16 1 0.69649(11) -0.03978(15) 0.2861(3) 0.0394(5) Uani d . C
C17 1 0.65594(10) 0.02279(15) 0.2161(3) 0.0338(4) Uani d . C
H171 1 0.6708(13) 0.0852(19) 0.1678(36) 0.045(7) Uiso d . H
C18 1 0.59170(10) 0.00170(13) 0.2107(2) 0.0311(4) Uani d . C
C19 1 0.57123(11) -0.08667(15) 0.2771(3) 0.0386(5) Uani d . C
O20 1 0.75866(8) -0.02504(12) 0.3065(3) 0.0573(5) Uani d . O
C21 1 0.78182(13) 0.0674(2) 0.2815(5) 0.0640(8) Uani d . C
H211 1 0.8247(3) 0.0696(5) 0.3134(30) 0.092(12) Uiso calc R H
H212 1 0.7586(8) 0.1116(3) 0.3475(24) 0.077(11) Uiso calc R H
H213 1 0.7780(11) 0.0840(7) 0.1666(7) 0.120(17) Uiso calc R H
O22 1 0.50525(8) 0.21681(11) 0.0668(2) 0.0420(4) Uani d . O
H221 1 0.5091(15) 0.2663(24) 0.1311(40) 0.062(9) Uiso d . H
C26 1 0.45876(14) 0.2684(2) -0.3859(3) 0.0549(6) Uani d . C
O27 1 0.43604(12) 0.3365(2) -0.3220(4) 0.0966(9) Uani d . O
O28 1 0.42667(9) 0.20249(15) -0.4661(3) 0.0629(5) Uani d . O
C29 1 0.36005(15) 0.2155(3) -0.4721(5) 0.0744(9) Uani d . C
H291 1 0.35016(15) 0.2775(3) -0.5180(5) 0.092(13) Uiso calc R H
H292 1 0.34273(15) 0.2117(3) -0.3614(5) 0.111(16) Uiso calc R H
C30 1 0.3339(2) 0.1397(3) -0.5775(7) 0.0997(15) Uani d . C
H301 1 0.2895(2) 0.1431(13) -0.5749(28) 0.103(15) Uiso calc R H
H302 1 0.3471(11) 0.0788(4) -0.5368(22) 0.115(18) Uiso calc R H
H303 1 0.3481(11) 0.1479(12) -0.6893(10) 0.119(19) Uiso calc R H
S 1 0.69550(3) 0.32861(4) 0.16001(7) 0.0424(2) Uani d . S
O61 1 0.75083(10) 0.3982(2) 0.1895(3) 0.0637(5) Uani d . O
O62 1 0.65289(10) 0.37496(14) 0.0492(3) 0.0601(5) Uani d . O
O63 1 0.71814(12) 0.24351(15) 0.0848(4) 0.0804(7) Uani d . O
O64 1 0.67036(12) 0.3165(2) 0.3218(3) 0.0836(7) Uani d . O
C65 1 0.7862(2) 0.4294(3) 0.0489(5) 0.0789(11) Uani d . C
H651 1 0.7600(2) 0.4651(3) -0.0264(5) 0.255(45) Uiso calc R H
H652 1 0.8029(2) 0.3750(3) -0.0100(5) 0.173(27) Uiso calc R H
C66 1 0.8365(2) 0.4895(4) 0.1104(7) 0.106(2) Uani d . C
H661 1 0.8561(15) 0.5212(28) 0.0189(10) 0.164(24) Uiso calc R H
H662 1 0.8665(12) 0.4508(7) 0.1669(55) 0.165(28) Uiso calc R H
H663 1 0.8201(4) 0.5359(24) 0.1857(50) 0.265(51) Uiso calc R H

loop_
_atom_type_symbol
_atom_type_description
_atom_type_scat_dispersion_real
_atom_type_scat_dispersion_imag
_atom_type_scat_source
C C 0.0181 0.0091 'International Tables Vol C Tables 4.2.6.8 and 6.1.1.4'
N N 0.0311 0.0180 'International Tables Vol C Tables 4.2.6.8 and 6.1.1.4'
O O 0.0492 0.0322 'International Tables Vol C Tables 4.2.6.8 and 6.1.1.4'
H H 0.0000 0.0000 'International Tables Vol C Tables 4.2.6.8 and 6.1.1.4'
S S 0.3331 0.5567 'International Tables Vol C Tables 4.2.6.8 and 6.1.1.4'

loop_
_geom_angle_atom_site_label_1
_geom_angle_atom_site_label_2
_geom_angle_atom_site_label_3
_geom_angle
_geom_angle_publ_flag
C2 N1 C6 108.7(2) yes
C2 N1 C8 114.1(2) yes
C6 N1 C8 107.7(2) yes
C2 N1 H11 112(2) yes
C6 N1 H11 106(2) yes
C8 N1 H11 108(2) yes
N1 C2 C3 109.1(2) yes
C26 C3 C2 108.9(2) yes
C26 C3 C4 116.9(2) yes
C2 C3 C4 108.6(2) yes
C5 C4 C7 108.8(2) yes
C5 C4 C3 108.1(2) yes
C7 C4 C3 109.0(2) yes
C4 C5 C6 109.5(2) yes
N1 C6 C5 107.9(2) yes
C4 C7 C8 109.0(2) yes
N1 C8 C7 107.3(2) yes
N1 C8 C9 112.0(2) yes
C7 C8 C9 114.5(2) yes
O22 C9 C10 109.8(2) yes
O22 C9 C8 109.3(2) yes
C10 C9 C8 108.5(2) yes
C11 C10 C18 118.4(2) yes
C11 C10 C9 118.5(2) yes
C18 C10 C9 123.0(2) yes
C10 C11 C12 120.6(2) yes
N13 C12 C11 123.3(2) yes
C12 N13 C19 117.8(2) yes
C15 C14 C19 120.8(2) yes
C14 C15 C16 119.8(2) yes
C17 C16 O20 125.6(2) yes
C17 C16 C15 121.0(2) yes
O20 C16 C15 113.4(2) yes
C16 C17 C18 120.3(2) yes
C17 C18 C19 118.3(2) yes
C17 C18 C10 124.8(2) yes
C19 C18 C10 116.9(2) yes
N13 C19 C14 117.3(2) yes
N13 C19 C18 123.0(2) yes
C14 C19 C18 119.8(2) yes
C16 O20 C21 118.1(2) yes
O27 C26 O28 123.9(3) yes
O27 C26 C3 123.6(3) yes
O28 C26 C3 112.4(2) yes
C26 O28 C29 116.5(3) yes
O28 C29 C30 107.9(3) yes
O64 S O63 114.8(2) yes
O64 S O62 112.4(2) yes
O63 S O62 109.48(15) yes
O64 S O61 103.06(14) yes
O63 S O61 109.18(14) yes
O62 S O61 107.42(12) yes
C65 O61 S 118.4(2) yes
O61 C65 C66 107.6(4) yes

loop_
_geom_bond_atom_site_label_1
_geom_bond_atom_site_label_2
_geom_bond_distance
_geom_bond_publ_flag
N1 C2 1.496(3) yes
N1 C6 1.501(3) yes
N1 C8 1.519(3) yes
N1 H11 0.83(3) no
C2 C3 1.534(3) yes
C3 C26 1.509(4) yes
C3 C4 1.536(3) yes
C4 C5 1.525(4) yes
C4 C7 1.527(3) yes
C5 C6 1.534(4) yes
C7 C8 1.533(3) yes
C8 C9 1.539(3) yes
C9 O22 1.410(3) yes
C9 C10 1.524(3) yes
C10 C11 1.368(3) yes
C10 C18 1.425(3) yes
C11 C12 1.396(3) yes
C12 N13 1.315(3) yes
N13 C19 1.370(3) yes
C14 C15 1.354(4) yes
C14 C19 1.408(3) yes
C15 C16 1.419(3) yes
C16 C17 1.363(3) yes
C16 O20 1.366(3) yes
C17 C18 1.417(3) yes
C18 C19 1.423(3) yes
O20 C21 1.406(3) yes
C26 O27 1.192(4) yes
C26 O28 1.325(4) yes
O28 C29 1.449(4) yes
C29 C30 1.475(6) yes
S O64 1.424(2) yes
S O63 1.427(2) yes
S O62 1.439(2) yes
S O61 1.561(2) yes
O61 C65 1.435(4) yes
C65 C66 1.463(6) yes

loop_
_cod_related_entry_id
_cod_related_entry_database
_cod_related_entry_code
1 ChemSpider 21186599
